data_1558523
loop_
_publ_author_name
'Pu, De-Bing'
'Zhang, Xing-Jie'
'Bi, De-Wen'
'Gao, Jun-Bo'
'Yang, Yan'
'Li, Xiao-Li'
'Lin, Jing'
'Li, Xiao-Nian'
'Zhang, Rui-Han'
'Xiao, Wei-Lie'

_publ_section_title
;
 Callicarpins, Two Classes of Rearranged <i>ent</i>-Clerodane Diterpenoids
 from <i>Callicarpa</i> Plants Blocking NLRP3 Inflammasome-Induced
 Pyroptosis.
;
_journal_issue 7
_journal_name_full 'Journal of natural products'
_journal_page_first 2191
_journal_page_last 2199
_journal_paper_doi 10.1021/acs.jnatprod.0c00288
_journal_volume 83
_journal_year 2020
_chemical_absolute_configuration ad
_chemical_formula_moiety 'C19 H28 O5, 0.5(H2 O)'
_chemical_formula_sum 'C19 H29 O5.5'
_chemical_formula_weight 345.42
_space_group_crystal_system monoclinic
_space_group_IT_number 4
_space_group_name_Hall 'P 2yb'
_space_group_name_H-M_alt 'P 1 21 1'
_atom_sites_solution_hydrogens mixed
_cell_angle_alpha 90
_cell_angle_beta 100.492(2)
_cell_angle_gamma 90
_cell_formula_units_Z 4
_cell_length_a 10.7266(6)
_cell_length_b 10.6192(6)
_cell_length_c 16.3180(9)
_cell_measurement_reflns_used 9787
_cell_measurement_temperature 100.(2)
_cell_measurement_theta_max 72.5883
_cell_measurement_theta_min 2.7539
_cell_volume 1827.67(18)
_computing_cell_refinement 'SAINT V8.38A (Bruker AXS Inc., 2017)'
_computing_data_collection 'Bruker Instrument Service vV6.2.9'
_computing_data_reduction 'SAINT V8.38A (Bruker AXS Inc., 2017)'
_computing_molecular_graphics 'shelXle (C.B. Huebschle, rev 882)'
_computing_structure_refinement 'SHELXL-2017/1 (Sheldrick, 2017)'
_computing_structure_solution 'SHELXT 2014/5 (Sheldrick, 2014)'
_diffrn_ambient_temperature 100.(2)
_diffrn_detector_area_resol_mean 7.3910
_diffrn_measured_fraction_theta_full 0.996
_diffrn_measured_fraction_theta_max 0.996
_diffrn_measurement_device_type 'Bruker D8 VENTURE PHOTON II'
_diffrn_radiation_monochromator 'Helixos MX multilayer Optic'
_diffrn_radiation_type 'Cu K\a'
_diffrn_radiation_wavelength 1.54178
_diffrn_reflns_av_R_equivalents 0.0403
_diffrn_reflns_av_unetI/netI 0.0369
_diffrn_reflns_limit_h_max 13
_diffrn_reflns_limit_h_min -13
_diffrn_reflns_limit_k_max 13
_diffrn_reflns_limit_k_min -13
_diffrn_reflns_limit_l_max 20
_diffrn_reflns_limit_l_min -20
_diffrn_reflns_number 27096
_diffrn_reflns_theta_full 72.58
_diffrn_reflns_theta_max 72.58
_diffrn_reflns_theta_min 2.75
_diffrn_source 'Ius Diamond'
_diffrn_source_type Microfocus
_exptl_absorpt_coefficient_mu 0.744
_exptl_absorpt_correction_T_max 0.83
_exptl_absorpt_correction_T_min 0.68
_exptl_absorpt_correction_type multi-scan
_exptl_absorpt_process_details
;
SADABS-2016/2 - Bruker AXS area detector scaling and absorption correction
;
_exptl_crystal_colour 'translucent light colourless'
_exptl_crystal_density_diffrn 1.255
_exptl_crystal_density_method 'not measured'
_exptl_crystal_description block
_exptl_crystal_F_000 748
_exptl_crystal_size_max 0.340
_exptl_crystal_size_mid 0.280
_exptl_crystal_size_min 0.260
_refine_diff_density_max 1.032
_refine_diff_density_min -0.302
_refine_ls_abs_structure_details
;

Flack x determined using 3212 quotients [(I+)-(I-)]/[(I+)+(I-)]
(Parsons, Flack and Wagner, Acta Cryst. B69 (2013) 249-259).
;
_refine_ls_abs_structure_Flack 0.22(6)
_refine_ls_extinction_method none
_refine_ls_goodness_of_fit_ref 1.037
_refine_ls_hydrogen_treatment mixed
_refine_ls_matrix_type full
_refine_ls_number_parameters 455
_refine_ls_number_reflns 7175
_refine_ls_number_restraints 1
_refine_ls_restrained_S_all 1.037
_refine_ls_R_factor_all 0.0466
_refine_ls_R_factor_gt 0.0461
_refine_ls_shift/su_max 0.000
_refine_ls_shift/su_mean 0.000
_refine_ls_structure_factor_coef Fsqd
_refine_ls_weighting_details 'w=1/[\s^2^(Fo^2^)+(0.0744P)^2^+0.7575P] where P=(Fo^2^+2Fc^2^)/3'
_refine_ls_weighting_scheme calc
_refine_ls_wR_factor_gt 0.1242
_refine_ls_wR_factor_ref 0.1248
_reflns_number_gt 7068
_reflns_number_total 7175
_reflns_threshold_expression 'I > 2\s(I)'
_cod_data_source_file np0c00288_si_005.cif
_cod_data_source_block xpc61
_cod_depositor_comments
;
The following automatic conversions were performed:

data item '_exptl_absorpt_correction_type' value 'Multi-Scan' was
changed to 'multi-scan' in accordance with the
/home/data/users/saulius/crontab/automatic-downloads/rss-feeds/ACS/lib/dictionaries/cif_core.dic
dictionary named 'cif_core.dic' version 2.4.2 last updated on
2011-04-26.

Automatic conversion script
Id: cif_fix_values 7556 2019-12-06 15:28:31Z antanas 

 Adding full bibliography for 1558521--1558525.cif.

2022-03-31
Z value and formula fixed to values more according to usual
chemical conventions.                 miguel
;
_cod_original_formula_sum 'C38 H58 O11'
_cod_original_formula_weight 690.84
_cod_original_formula_moiety '2(C19 H28 O5), H2 O'
_cod_original_formula_units_Z 2
_cod_database_code 1558523

loop_
_space_group_symop_operation_xyz
'x, y, z'
'-x, y+1/2, -z'

loop_
_atom_site_type_symbol
_atom_site_label
_atom_site_fract_x
_atom_site_fract_y
_atom_site_fract_z
_atom_site_U_iso_or_equiv
_atom_site_adp_type
_atom_site_calc_flag
_atom_site_refinement_flags_adp
_atom_site_refinement_flags_occupancy
_atom_site_refinement_flags_posn
_atom_site_occupancy
_atom_site_disorder_assembly
_atom_site_disorder_group
O O1 0.3814(3) 0.2265(2) 0.93992(15) 0.0403(6) Uani d . . . 1 . .
O O2 0.4463(2) 0.4261(2) 0.96392(14) 0.0372(5) Uani d . . . 1 . .
O O3 -0.15247(19) 0.7736(2) 0.52638(12) 0.0287(4) Uani d . . . 1 . .
O O4 0.2116(2) 0.5569(2) 0.70375(12) 0.0268(4) Uani d . . . 1 . .
O O5 0.5276(2) 0.6057(3) 0.91132(16) 0.0430(6) Uani d . . . 1 . .
H H5A 0.560507 0.641241 0.956035 0.065 Uiso calc U . R 1 . .
O O6 0.3751(3) 0.7071(3) 0.45420(17) 0.0502(7) Uani d . . . 1 . .
O O7 0.5356(2) 0.7613(2) 0.55597(15) 0.0376(5) Uani d . . . 1 . .
O O8 0.5521(2) 0.3519(2) 0.66921(14) 0.0314(5) Uani d . . . 1 . .
H H8A 0.568659 0.323665 0.624318 0.047 Uiso calc U . R 1 . .
O O9 0.7723(2) -0.0545(2) 0.74821(16) 0.0393(6) Uani d . . . 1 . .
O O10 0.6053(2) 0.7508(2) 0.70052(16) 0.0375(5) Uani d . . . 1 . .
C C1 0.0028(3) 0.9510(4) 0.4496(2) 0.0376(7) Uani d . . . 1 . .
H H6 -0.03264 0.894655 0.403641 0.056 Uiso calc U . R 1 . .
H H5 0.071931 1.000412 0.433852 0.056 Uiso calc U . R 1 . .
H H1 -0.063556 1.007862 0.461514 0.056 Uiso calc U . R 1 . .
C C2 0.0529(3) 0.8745(3) 0.52563(18) 0.0293(6) Uani d . . . 1 . .
H H4 0.109487 0.808974 0.507924 0.035 Uiso calc U . R 1 . .
C C3 0.1306(3) 0.9393(3) 0.60399(17) 0.0243(6) Uani d . . . 1 . .
C C4 0.1401(3) 0.8268(3) 0.66552(16) 0.0210(5) Uani d . . . 1 . .
H H18 0.188485 0.761077 0.640563 0.025 Uiso calc U . R 1 . .
C C5 0.2180(3) 0.8487(3) 0.75383(16) 0.0225(5) Uani d . . . 1 . .
C C6 0.2304(3) 0.7231(3) 0.80458(16) 0.0217(5) Uani d . . . 1 . .
H H22 0.276632 0.742175 0.86145 0.026 Uiso calc U . R 1 . .
H H23 0.143939 0.696193 0.809954 0.026 Uiso calc U . R 1 . .
C C7 0.2962(3) 0.6103(3) 0.77182(17) 0.0217(5) Uani d . . . 1 . .
H H24 0.373109 0.641243 0.751417 0.026 Uiso calc U . R 1 . .
C C8 0.3369(3) 0.5144(3) 0.83959(17) 0.0230(6) Uani d . . . 1 . .
C C9 0.3119(3) 0.3914(3) 0.83940(18) 0.0258(6) Uani d . . . 1 . .
H H25 0.258163 0.347237 0.796126 0.031 Uiso calc U . R 1 . .
C C10 0.3804(3) 0.3353(3) 0.91661(19) 0.0305(6) Uani d . . . 1 . .
C C11 0.4217(3) 0.5477(3) 0.92150(19) 0.0320(7) Uani d . . . 1 . .
H H26 0.373926 0.603008 0.954574 0.038 Uiso calc U . R 1 . .
O O11 0.2855(2) 0.3340(2) 0.64122(14) 0.0311(5) Uiso d . . . 1 . .
C C12 -0.0477(3) 0.8037(3) 0.56293(17) 0.0242(6) Uani d . . . 1 . .
C C13 0.0053(2) 0.7753(3) 0.65433(16) 0.0228(5) Uani d . . . 1 . .
H H2 -0.044142 0.818651 0.691556 0.027 Uiso calc U . R 1 . .
H H3 0.005427 0.683618 0.665475 0.027 Uiso calc U . R 1 . .
C C14 0.2653(3) 0.9786(3) 0.5938(2) 0.0307(6) Uani d . . . 1 . .
H H7 0.305174 0.909888 0.566634 0.037 Uiso calc U . R 1 . .
H H8 0.260881 1.054325 0.557994 0.037 Uiso calc U . R 1 . .
C C15 0.3456(3) 1.0070(3) 0.6801(2) 0.0334(7) Uani d . . . 1 . .
H H13 0.432968 1.028345 0.67338 0.04 Uiso calc U . R 1 . .
H H14 0.309709 1.081415 0.70414 0.04 Uiso calc U . R 1 . .
C C16 0.3504(3) 0.8958(3) 0.74115(19) 0.0276(6) Uani d . . . 1 . .
H H12 0.390074 0.824153 0.715472 0.033 Uiso calc U . R 1 . .
C C17 0.4406(3) 0.9273(3) 0.8224(2) 0.0372(7) Uani d . . . 1 . .
H H10 0.523051 0.952463 0.80997 0.056 Uiso calc U . R 1 . .
H H9 0.451238 0.853036 0.858619 0.056 Uiso calc U . R 1 . .
H H11 0.405181 0.996573 0.850539 0.056 Uiso calc U . R 1 . .
C C18 0.0564(3) 1.0539(3) 0.6242(2) 0.0318(6) Uani d . . . 1 . .
H H17 0.105776 1.098893 0.671764 0.048 Uiso calc U . R 1 . .
H H15 -0.024416 1.026591 0.63821 0.048 Uiso calc U . R 1 . .
H H16 0.040254 1.109964 0.575758 0.048 Uiso calc U . R 1 . .
C C19 0.1553(3) 0.9423(3) 0.80571(18) 0.0321(7) Uani d . . . 1 . .
H H19 0.165167 1.028066 0.785707 0.048 Uiso calc U . R 1 . .
H H21 0.195948 0.935986 0.864434 0.048 Uiso calc U . R 1 . .
H H20 0.064947 0.922413 0.800065 0.048 Uiso calc U . R 1 . .
C C20 0.8033(3) -0.0309(3) 0.9290(2) 0.0351(7) Uani d . . . 1 . .
H H41 0.740337 -0.098332 0.916939 0.053 Uiso calc U . R 1 . .
H H42 0.807827 -0.001875 0.986458 0.053 Uiso calc U . R 1 . .
H H27 0.886502 -0.062725 0.921957 0.053 Uiso calc U . R 1 . .
C C21 0.7653(3) 0.0780(3) 0.86955(19) 0.0276(6) Uani d . . . 1 . .
H H43 0.673093 0.093629 0.868629 0.033 Uiso calc U . R 1 . .
C C22 0.8331(3) 0.2071(2) 0.88585(17) 0.0204(5) Uani d . . . 1 . .
C C23 0.7851(2) 0.2715(3) 0.80065(15) 0.0185(5) Uani d . . . 1 . .
H H32 0.691104 0.277281 0.79646 0.022 Uiso calc U . R 1 . .
C C24 0.8281(2) 0.4076(3) 0.78927(16) 0.0199(5) Uani d . . . 1 . .
C C25 0.7588(2) 0.4601(3) 0.70379(16) 0.0207(5) Uani d . . . 1 . .
H H31 0.792889 0.54534 0.696942 0.025 Uiso calc U . R 1 . .
H H52 0.782748 0.406499 0.659498 0.025 Uiso calc U . R 1 . .
H H53 0.251(4) 0.497(5) 0.680(3) 0.042(11) Uiso d . . . 1 . .
H H54 0.672(6) 0.817(6) 0.703(3) 0.072(17) Uiso d . . . 1 . .
C C26 0.6136(3) 0.4699(3) 0.68749(17) 0.0231(6) Uani d . . . 1 . .
H H30 0.58914 0.501386 0.740119 0.028 Uiso calc U . R 1 . .
C C27 0.5663(3) 0.5648(3) 0.62091(17) 0.0235(6) Uani d . . . 1 . .
C C28 0.4738(3) 0.5537(3) 0.5555(2) 0.0331(7) Uani d . . . 1 . .
H H29 0.428411 0.478723 0.538038 0.04 Uiso calc U . R 1 . .
C C29 0.4535(3) 0.6761(3) 0.5150(2) 0.0361(7) Uani d . . . 1 . .
C C30 0.6170(3) 0.6973(3) 0.62531(19) 0.0273(6) Uani d . . . 1 . .
H H28 0.707395 0.698339 0.617673 0.033 Uiso calc U . R 1 . .
C C31 0.7908(3) 0.2872(3) 0.95310(17) 0.0246(6) Uani d . . . 1 . .
H H39 0.826488 0.252177 1.008639 0.03 Uiso calc U . R 1 . .
H H40 0.697218 0.284981 0.946187 0.03 Uiso calc U . R 1 . .
C C32 0.8348(3) 0.4232(3) 0.94804(17) 0.0263(6) Uani d . . . 1 . .
H H38 0.928517 0.425298 0.961833 0.032 Uiso calc U . R 1 . .
H H33 0.802122 0.473477 0.990652 0.032 Uiso calc U . R 1 . .
C C33 0.7916(3) 0.4857(3) 0.86204(17) 0.0233(6) Uani d . . . 1 . .
H H34 0.69691 0.488854 0.852315 0.028 Uiso calc U . R 1 . .
C C34 0.8376(4) 0.6218(3) 0.8658(2) 0.0383(8) Uani d . . . 1 . .
H H35 0.808074 0.665472 0.911658 0.057 Uiso calc U . R 1 . .
H H36 0.803712 0.664053 0.813109 0.057 Uiso calc U . R 1 . .
H H37 0.930426 0.623239 0.87523 0.057 Uiso calc U . R 1 . .
C C35 0.7791(3) 0.0498(3) 0.78011(19) 0.0273(6) Uani d . . . 1 . .
C C36 0.8042(3) 0.1707(3) 0.73687(18) 0.0254(6) Uani d . . . 1 . .
H H44 0.743425 0.181647 0.683919 0.031 Uiso calc U . R 1 . .
H H45 0.891667 0.172685 0.725361 0.031 Uiso calc U . R 1 . .
C C37 0.9770(3) 0.1837(3) 0.90774(19) 0.0265(6) Uani d . . . 1 . .
H H48 1.021187 0.26424 0.919523 0.04 Uiso calc U . R 1 . .
H H47 1.005573 0.142588 0.860657 0.04 Uiso calc U . R 1 . .
H H46 0.995826 0.129313 0.956977 0.04 Uiso calc U . R 1 . .
C C38 0.9703(3) 0.4187(3) 0.78695(19) 0.0284(6) Uani d . . . 1 . .
H H49 1.019215 0.410451 0.843574 0.043 Uiso calc U . R 1 . .
H H50 0.987379 0.500952 0.764092 0.043 Uiso calc U . R 1 . .
H H51 0.994897 0.351829 0.751693 0.043 Uiso calc U . R 1 . .

loop_
_atom_site_aniso_label
_atom_site_aniso_U_11
_atom_site_aniso_U_22
_atom_site_aniso_U_33
_atom_site_aniso_U_12
_atom_site_aniso_U_13
_atom_site_aniso_U_23
O1 0.0548(15) 0.0270(12) 0.0327(12) 0.0062(11) -0.0089(10) 0.0057(10)
O2 0.0443(13) 0.0309(12) 0.0275(11) 0.0025(10) -0.0172(9) 0.0031(9)
O3 0.0268(10) 0.0349(12) 0.0218(9) -0.0017(9) -0.0025(7) 0.0007(9)
O4 0.0339(11) 0.0229(10) 0.0188(9) 0.0020(9) -0.0082(8) -0.0041(8)
O5 0.0365(12) 0.0475(15) 0.0415(13) -0.0036(11) -0.0027(10) -0.0075(12)
O6 0.0595(16) 0.0390(15) 0.0402(14) -0.0013(12) -0.0222(12) 0.0137(11)
O7 0.0361(11) 0.0246(12) 0.0445(13) 0.0009(9) -0.0130(10) 0.0110(10)
O8 0.0296(11) 0.0236(11) 0.0347(11) -0.0070(8) -0.0111(9) 0.0056(9)
O9 0.0440(13) 0.0214(11) 0.0479(14) 0.0006(9) -0.0042(10) -0.0138(10)
O10 0.0358(12) 0.0300(12) 0.0430(13) 0.0013(10) -0.0030(9) -0.0137(10)
C1 0.0415(17) 0.047(2) 0.0237(14) -0.0051(15) 0.0048(13) 0.0036(14)
C2 0.0321(14) 0.0322(16) 0.0217(13) -0.0015(12) 0.0002(11) 0.0023(12)
C3 0.0280(13) 0.0226(14) 0.0203(12) 0.0018(11) -0.0011(10) 0.0023(11)
C4 0.0245(13) 0.0196(13) 0.0175(12) 0.0013(10) 0.0001(10) 0.0008(10)
C5 0.0260(13) 0.0201(13) 0.0194(12) 0.0019(10) -0.0009(10) -0.0016(10)
C6 0.0228(12) 0.0235(13) 0.0164(12) 0.0025(10) -0.0027(10) -0.0002(10)
C7 0.0225(12) 0.0217(13) 0.0187(12) -0.0009(10) -0.0022(10) -0.0035(10)
C8 0.0224(12) 0.0252(14) 0.0191(12) 0.0022(10) -0.0026(10) -0.0027(11)
C9 0.0267(13) 0.0240(14) 0.0232(13) 0.0000(11) -0.0041(11) -0.0002(11)
C10 0.0365(16) 0.0253(15) 0.0258(14) 0.0028(12) -0.0050(12) -0.0017(12)
C11 0.0372(16) 0.0247(15) 0.0278(14) 0.0017(13) -0.0109(12) -0.0017(12)
C12 0.0277(13) 0.0224(13) 0.0202(13) 0.0012(11) -0.0016(10) -0.0006(10)
C13 0.0241(12) 0.0257(14) 0.0172(12) 0.0011(11) -0.0001(10) 0.0026(10)
C14 0.0324(15) 0.0295(16) 0.0300(15) -0.0008(12) 0.0051(12) 0.0032(12)
C15 0.0317(15) 0.0279(16) 0.0369(16) -0.0082(12) -0.0037(13) 0.0006(13)
C16 0.0296(14) 0.0225(14) 0.0270(14) -0.0040(11) -0.0046(11) -0.0001(11)
C17 0.0352(16) 0.0342(17) 0.0359(17) -0.0071(14) -0.0108(13) -0.0024(14)
C18 0.0367(16) 0.0272(15) 0.0308(15) 0.0046(13) 0.0042(12) 0.0013(12)
C19 0.0438(17) 0.0294(16) 0.0214(13) 0.0097(13) 0.0015(12) -0.0036(12)
C20 0.0379(16) 0.0215(15) 0.0424(18) -0.0048(12) -0.0020(14) 0.0081(13)
C21 0.0295(14) 0.0188(14) 0.0308(14) -0.0026(11) -0.0039(11) 0.0024(11)
C22 0.0229(13) 0.0175(13) 0.0185(12) -0.0016(10) -0.0023(10) 0.0030(10)
C23 0.0210(11) 0.0169(12) 0.0156(11) 0.0000(10) -0.0020(9) 0.0004(10)
C24 0.0221(12) 0.0199(13) 0.0160(11) -0.0018(10) -0.0013(9) 0.0015(10)
C25 0.0229(12) 0.0207(13) 0.0163(12) -0.0011(10) -0.0024(9) 0.0021(10)
C26 0.0237(13) 0.0207(14) 0.0217(13) -0.0026(10) -0.0045(10) 0.0019(10)
C27 0.0271(13) 0.0190(13) 0.0224(13) 0.0012(11) -0.0006(10) 0.0009(11)
C28 0.0400(17) 0.0235(15) 0.0292(15) -0.0013(13) -0.0111(12) 0.0015(13)
C29 0.0397(17) 0.0295(16) 0.0338(17) -0.0005(13) -0.0077(13) 0.0061(14)
C30 0.0263(13) 0.0217(14) 0.0303(15) 0.0029(11) -0.0042(11) 0.0039(11)
C31 0.0302(13) 0.0246(14) 0.0180(12) 0.0003(11) 0.0016(10) 0.0015(11)
C32 0.0346(14) 0.0238(15) 0.0178(13) 0.0017(12) -0.0023(10) -0.0042(11)
C33 0.0286(13) 0.0191(13) 0.0190(12) 0.0007(10) -0.0044(10) -0.0016(10)
C34 0.060(2) 0.0214(15) 0.0267(15) -0.0026(14) -0.0111(14) -0.0019(12)
C35 0.0232(13) 0.0221(14) 0.0316(14) 0.0031(11) -0.0080(11) -0.0040(12)
C36 0.0292(14) 0.0219(14) 0.0223(13) 0.0046(11) -0.0030(10) -0.0059(11)
C37 0.0254(14) 0.0238(14) 0.0265(14) 0.0025(11) -0.0055(11) 0.0025(11)
C38 0.0239(13) 0.0312(16) 0.0278(14) -0.0046(12) -0.0013(11) 0.0079(12)

loop_
_atom_type_symbol
_atom_type_description
_atom_type_scat_dispersion_real
_atom_type_scat_dispersion_imag
_atom_type_scat_source
C C 0.0181 0.0091 'International Tables Vol C Tables 4.2.6.8 and 6.1.1.4'
H H 0.0000 0.0000 'International Tables Vol C Tables 4.2.6.8 and 6.1.1.4'
O O 0.0492 0.0322 'International Tables Vol C Tables 4.2.6.8 and 6.1.1.4'

loop_
_geom_angle_atom_site_label_1
_geom_angle_atom_site_label_2
_geom_angle_atom_site_label_3
_geom_angle_site_symmetry_1
_geom_angle_site_symmetry_3
_geom_angle
_geom_angle_publ_flag
C10 O2 C11 . . 109.2(2) ?
C7 O4 H53 . . 110.(3) ?
C11 O5 H5A . . 109.5 ?
C29 O7 C30 . . 108.4(2) ?
C26 O8 H8A . . 109.5 ?
C30 O10 H54 . . 98.(3) ?
C2 C1 H6 . . 109.5 ?
C2 C1 H5 . . 109.5 ?
H6 C1 H5 . . 109.5 ?
C2 C1 H1 . . 109.5 ?
H6 C1 H1 . . 109.5 ?
H5 C1 H1 . . 109.5 ?
C1 C2 C12 . . 115.1(3) ?
C1 C2 C3 . . 119.9(3) ?
C12 C2 C3 . . 101.6(2) ?
C1 C2 H4 . . 106.4 ?
C12 C2 H4 . . 106.4 ?
C3 C2 H4 . . 106.4 ?
C18 C3 C14 . . 110.1(3) ?
C18 C3 C4 . . 116.7(2) ?
C14 C3 C4 . . 109.0(2) ?
C18 C3 C2 . . 108.0(2) ?
C14 C3 C2 . . 113.8(2) ?
C4 C3 C2 . . 98.9(2) ?
C13 C4 C5 . . 120.3(2) ?
C13 C4 C3 . . 104.5(2) ?
C5 C4 C3 . . 116.6(2) ?
C13 C4 H18 . . 104.6 ?
C5 C4 H18 . . 104.6 ?
C3 C4 H18 . . 104.6 ?
C19 C5 C4 . . 113.2(2) ?
C19 C5 C16 . . 111.5(3) ?
C4 C5 C16 . . 106.0(2) ?
C19 C5 C6 . . 105.3(2) ?
C4 C5 C6 . . 110.2(2) ?
C16 C5 C6 . . 110.7(2) ?
C7 C6 C5 . . 118.8(2) ?
C7 C6 H22 . . 107.6 ?
C5 C6 H22 . . 107.6 ?
C7 C6 H23 . . 107.6 ?
C5 C6 H23 . . 107.6 ?
H22 C6 H23 . . 107.0 ?
O4 C7 C8 . . 111.3(2) ?
O4 C7 C6 . . 108.5(2) ?
C8 C7 C6 . . 111.2(2) ?
O4 C7 H24 . . 108.6 ?
C8 C7 H24 . . 108.6 ?
C6 C7 H24 . . 108.6 ?
C9 C8 C7 . . 128.9(3) ?
C9 C8 C11 . . 108.6(3) ?
C7 C8 C11 . . 122.5(3) ?
C8 C9 C10 . . 109.1(3) ?
C8 C9 H25 . . 125.4 ?
C10 C9 H25 . . 125.4 ?
O1 C10 O2 . . 121.7(3) ?
O1 C10 C9 . . 129.0(3) ?
O2 C10 C9 . . 109.2(3) ?
O5 C11 O2 . . 112.5(3) ?
O5 C11 C8 . . 112.8(3) ?
O2 C11 C8 . . 103.8(2) ?
O5 C11 H26 . . 109.2 ?
O2 C11 H26 . . 109.2 ?
C8 C11 H26 . . 109.2 ?
O3 C12 C13 . . 125.0(3) ?
O3 C12 C2 . . 126.2(3) ?
C13 C12 C2 . . 108.8(2) ?
C4 C13 C12 . . 102.8(2) ?
C4 C13 H2 . . 111.2 ?
C12 C13 H2 . . 111.2 ?
C4 C13 H3 . . 111.2 ?
C12 C13 H3 . . 111.2 ?
H2 C13 H3 . . 109.1 ?
C15 C14 C3 . . 109.4(2) ?
C15 C14 H7 . . 109.8 ?
C3 C14 H7 . . 109.8 ?
C15 C14 H8 . . 109.8 ?
C3 C14 H8 . . 109.8 ?
H7 C14 H8 . . 108.2 ?
C16 C15 C14 . . 112.8(3) ?
C16 C15 H13 . . 109.0 ?
C14 C15 H13 . . 109.0 ?
C16 C15 H14 . . 109.0 ?
C14 C15 H14 . . 109.0 ?
H13 C15 H14 . . 107.8 ?
C17 C16 C15 . . 109.5(2) ?
C17 C16 C5 . . 113.8(3) ?
C15 C16 C5 . . 114.1(2) ?
C17 C16 H12 . . 106.2 ?
C15 C16 H12 . . 106.2 ?
C5 C16 H12 . . 106.2 ?
C16 C17 H10 . . 109.5 ?
C16 C17 H9 . . 109.5 ?
H10 C17 H9 . . 109.5 ?
C16 C17 H11 . . 109.5 ?
H10 C17 H11 . . 109.5 ?
H9 C17 H11 . . 109.5 ?
C3 C18 H17 . . 109.5 ?
C3 C18 H15 . . 109.5 ?
H17 C18 H15 . . 109.5 ?
C3 C18 H16 . . 109.5 ?
H17 C18 H16 . . 109.5 ?
H15 C18 H16 . . 109.5 ?
C5 C19 H19 . . 109.5 ?
C5 C19 H21 . . 109.5 ?
H19 C19 H21 . . 109.5 ?
C5 C19 H20 . . 109.5 ?
H19 C19 H20 . . 109.5 ?
H21 C19 H20 . . 109.5 ?
C21 C20 H41 . . 109.5 ?
C21 C20 H42 . . 109.5 ?
H41 C20 H42 . . 109.5 ?
C21 C20 H27 . . 109.5 ?
H41 C20 H27 . . 109.5 ?
H42 C20 H27 . . 109.5 ?
C20 C21 C35 . . 113.6(3) ?
C20 C21 C22 . . 120.0(2) ?
C35 C21 C22 . . 102.3(2) ?
C20 C21 H43 . . 106.7 ?
C35 C21 H43 . . 106.7 ?
C22 C21 H43 . . 106.7 ?
C31 C22 C37 . . 109.9(2) ?
C31 C22 C23 . . 107.8(2) ?
C37 C22 C23 . . 115.7(2) ?
C31 C22 C21 . . 115.2(2) ?
C37 C22 C21 . . 108.4(2) ?
C23 C22 C21 . . 99.6(2) ?
C36 C23 C24 . . 119.6(2) ?
C36 C23 C22 . . 103.7(2) ?
C24 C23 C22 . . 117.7(2) ?
C36 C23 H32 . . 104.7 ?
C24 C23 H32 . . 104.7 ?
C22 C23 H32 . . 104.7 ?
C38 C24 C23 . . 113.3(2) ?
C38 C24 C33 . . 111.5(2) ?
C23 C24 C33 . . 106.6(2) ?
C38 C24 C25 . . 105.3(2) ?
C23 C24 C25 . . 109.9(2) ?
C33 C24 C25 . . 110.3(2) ?
C26 C25 C24 . . 118.8(2) ?
C26 C25 H31 . . 107.6 ?
C24 C25 H31 . . 107.6 ?
C26 C25 H52 . . 107.6 ?
C24 C25 H52 . . 107.6 ?
H31 C25 H52 . . 107.0 ?
O8 C26 C27 . . 110.9(2) ?
O8 C26 C25 . . 113.2(2) ?
C27 C26 C25 . . 111.7(2) ?
O8 C26 H30 . . 106.9 ?
C27 C26 H30 . . 106.9 ?
C25 C26 H30 . . 106.9 ?
C28 C27 C26 . . 129.0(3) ?
C28 C27 C30 . . 109.4(3) ?
C26 C27 C30 . . 121.4(2) ?
C27 C28 C29 . . 108.4(3) ?
C27 C28 H29 . . 125.8 ?
C29 C28 H29 . . 125.8 ?
O6 C29 O7 . . 120.7(3) ?
O6 C29 C28 . . 129.2(3) ?
O7 C29 C28 . . 110.0(3) ?
O10 C30 O7 . . 111.0(3) ?
O10 C30 C27 . . 109.7(3) ?
O7 C30 C27 . . 103.7(2) ?
O10 C30 H28 . . 110.7 ?
O7 C30 H28 . . 110.7 ?
C27 C30 H28 . . 110.7 ?
C22 C31 C32 . . 110.8(2) ?
C22 C31 H39 . . 109.5 ?
C32 C31 H39 . . 109.5 ?
C22 C31 H40 . . 109.5 ?
C32 C31 H40 . . 109.5 ?
H39 C31 H40 . . 108.1 ?
C31 C32 C33 . . 114.3(2) ?
C31 C32 H38 . . 108.7 ?
C33 C32 H38 . . 108.7 ?
C31 C32 H33 . . 108.7 ?
C33 C32 H33 . . 108.7 ?
H38 C32 H33 . . 107.6 ?
C34 C33 C32 . . 109.2(2) ?
C34 C33 C24 . . 114.4(3) ?
C32 C33 C24 . . 112.9(2) ?
C34 C33 H34 . . 106.6 ?
C32 C33 H34 . . 106.6 ?
C24 C33 H34 . . 106.6 ?
C33 C34 H35 . . 109.5 ?
C33 C34 H36 . . 109.5 ?
H35 C34 H36 . . 109.5 ?
C33 C34 H37 . . 109.5 ?
H35 C34 H37 . . 109.5 ?
H36 C34 H37 . . 109.5 ?
O9 C35 C36 . . 125.0(3) ?
O9 C35 C21 . . 125.4(3) ?
C36 C35 C21 . . 109.7(2) ?
C35 C36 C23 . . 102.6(2) ?
C35 C36 H44 . . 111.2 ?
C23 C36 H44 . . 111.2 ?
C35 C36 H45 . . 111.2 ?
C23 C36 H45 . . 111.2 ?
H44 C36 H45 . . 109.2 ?
C22 C37 H48 . . 109.5 ?
C22 C37 H47 . . 109.5 ?
H48 C37 H47 . . 109.5 ?
C22 C37 H46 . . 109.5 ?
H48 C37 H46 . . 109.5 ?
H47 C37 H46 . . 109.5 ?
C24 C38 H49 . . 109.5 ?
C24 C38 H50 . . 109.5 ?
H49 C38 H50 . . 109.5 ?
C24 C38 H51 . . 109.5 ?
H49 C38 H51 . . 109.5 ?
H50 C38 H51 . . 109.5 ?

loop_
_geom_bond_atom_site_label_1
_geom_bond_atom_site_label_2
_geom_bond_site_symmetry_2
_geom_bond_distance
_geom_bond_publ_flag
O1 C10 . 1.216(4) ?
O2 C10 . 1.351(4) ?
O2 C11 . 1.466(4) ?
O3 C12 . 1.215(4) ?
O4 C7 . 1.418(3) ?
O4 H53 . 0.89(5) ?
O5 C11 . 1.329(4) ?
O5 H5A . 0.84 ?
O6 C29 . 1.223(4) ?
O7 C29 . 1.351(4) ?
O7 C30 . 1.465(3) ?
O8 C26 . 1.423(3) ?
O8 H8A . 0.84 ?
O9 C35 . 1.219(4) ?
O10 C30 . 1.379(4) ?
O10 H54 . 1.00(6) ?
C1 C2 . 1.498(4) ?
C1 H6 . 0.98 ?
C1 H5 . 0.98 ?
C1 H1 . 0.98 ?
C2 C12 . 1.529(4) ?
C2 C3 . 1.554(4) ?
C2 H4 . 1.0 ?
C3 C18 . 1.523(4) ?
C3 C14 . 1.542(4) ?
C3 C4 . 1.551(4) ?
C4 C13 . 1.525(4) ?
C4 C5 . 1.546(4) ?
C4 H18 . 1.0 ?
C5 C19 . 1.537(4) ?
C5 C16 . 1.555(4) ?
C5 C6 . 1.562(4) ?
C6 C7 . 1.535(4) ?
C6 H22 . 0.99 ?
C6 H23 . 0.99 ?
C7 C8 . 1.508(4) ?
C7 H24 . 1.0 ?
C8 C9 . 1.334(4) ?
C8 C11 . 1.515(4) ?
C9 C10 . 1.465(4) ?
C9 H25 . 0.95 ?
C11 H26 . 1.0 ?
C12 C13 . 1.526(4) ?
C13 H2 . 0.99 ?
C13 H3 . 0.99 ?
C14 C15 . 1.541(4) ?
C14 H7 . 0.99 ?
C14 H8 . 0.99 ?
C15 C16 . 1.540(4) ?
C15 H13 . 0.99 ?
C15 H14 . 0.99 ?
C16 C17 . 1.528(4) ?
C16 H12 . 1.0 ?
C17 H10 . 0.98 ?
C17 H9 . 0.98 ?
C17 H11 . 0.98 ?
C18 H17 . 0.98 ?
C18 H15 . 0.98 ?
C18 H16 . 0.98 ?
C19 H19 . 0.98 ?
C19 H21 . 0.98 ?
C19 H20 . 0.98 ?
C20 C21 . 1.516(4) ?
C20 H41 . 0.98 ?
C20 H42 . 0.98 ?
C20 H27 . 0.98 ?
C21 C35 . 1.523(4) ?
C21 C22 . 1.552(4) ?
C21 H43 . 1.0 ?
C22 C31 . 1.522(4) ?
C22 C37 . 1.540(4) ?
C22 C23 . 1.551(3) ?
C23 C36 . 1.533(4) ?
C23 C24 . 1.538(4) ?
C23 H32 . 1.0 ?
C24 C38 . 1.537(4) ?
C24 C33 . 1.556(4) ?
C24 C25 . 1.559(3) ?
C25 C26 . 1.535(4) ?
C25 H31 . 0.99 ?
C25 H52 . 0.99 ?
C26 C27 . 1.501(4) ?
C26 H30 . 1.0 ?
C27 C28 . 1.323(4) ?
C27 C30 . 1.505(4) ?
C28 C29 . 1.456(5) ?
C28 H29 . 0.95 ?
C30 H28 . 1.0 ?
C31 C32 . 1.526(4) ?
C31 H39 . 0.99 ?
C31 H40 . 0.99 ?
C32 C33 . 1.545(4) ?
C32 H38 . 0.99 ?
C32 H33 . 0.99 ?
C33 C34 . 1.524(4) ?
C33 H34 . 1.0 ?
C34 H35 . 0.98 ?
C34 H36 . 0.98 ?
C34 H37 . 0.98 ?
C35 C36 . 1.513(4) ?
C36 H44 . 0.99 ?
C36 H45 . 0.99 ?
C37 H48 . 0.98 ?
C37 H47 . 0.98 ?
C37 H46 . 0.98 ?
C38 H49 . 0.98 ?
C38 H50 . 0.98 ?
C38 H51 . 0.98 ?

loop_
_geom_torsion_atom_site_label_1
_geom_torsion_atom_site_label_2
_geom_torsion_atom_site_label_3
_geom_torsion_atom_site_label_4
_geom_torsion_site_symmetry_1
_geom_torsion_site_symmetry_2
_geom_torsion_site_symmetry_3
_geom_torsion_site_symmetry_4
_geom_torsion
_geom_torsion_publ_flag
C1 C2 C3 C18 . . . . 49.9(4) ?
C12 C2 C3 C18 . . . . -78.2(3) ?
C1 C2 C3 C14 . . . . -72.7(4) ?
C12 C2 C3 C14 . . . . 159.2(2) ?
C1 C2 C3 C4 . . . . 171.9(3) ?
C12 C2 C3 C4 . . . . 43.7(3) ?
C18 C3 C4 C13 . . . . 68.2(3) ?
C14 C3 C4 C13 . . . . -166.2(2) ?
C2 C3 C4 C13 . . . . -47.2(3) ?
C18 C3 C4 C5 . . . . -67.2(3) ?
C14 C3 C4 C5 . . . . 58.3(3) ?
C2 C3 C4 C5 . . . . 177.4(2) ?
C13 C4 C5 C19 . . . . -59.7(3) ?
C3 C4 C5 C19 . . . . 68.5(3) ?
C13 C4 C5 C16 . . . . 177.8(2) ?
C3 C4 C5 C16 . . . . -54.1(3) ?
C13 C4 C5 C6 . . . . 57.9(3) ?
C3 C4 C5 C6 . . . . -173.9(2) ?
C19 C5 C6 C7 . . . . -177.0(2) ?
C4 C5 C6 C7 . . . . 60.6(3) ?
C16 C5 C6 C7 . . . . -56.4(3) ?
C5 C6 C7 O4 . . . . -75.6(3) ?
C5 C6 C7 C8 . . . . 161.8(2) ?
O4 C7 C8 C9 . . . . 5.6(4) ?
C6 C7 C8 C9 . . . . 126.7(3) ?
O4 C7 C8 C11 . . . . -176.7(3) ?
C6 C7 C8 C11 . . . . -55.7(4) ?
C7 C8 C9 C10 . . . . 175.4(3) ?
C11 C8 C9 C10 . . . . -2.5(4) ?
C11 O2 C10 O1 . . . . -177.2(3) ?
C11 O2 C10 C9 . . . . 1.7(4) ?
C8 C9 C10 O1 . . . . 179.3(4) ?
C8 C9 C10 O2 . . . . 0.6(4) ?
C10 O2 C11 O5 . . . . -125.3(3) ?
C10 O2 C11 C8 . . . . -3.0(3) ?
C9 C8 C11 O5 . . . . 125.5(3) ?
C7 C8 C11 O5 . . . . -52.6(4) ?
C9 C8 C11 O2 . . . . 3.4(3) ?
C7 C8 C11 O2 . . . . -174.7(2) ?
C1 C2 C12 O3 . . . . 22.8(5) ?
C3 C2 C12 O3 . . . . 154.0(3) ?
C1 C2 C12 C13 . . . . -157.7(3) ?
C3 C2 C12 C13 . . . . -26.5(3) ?
C5 C4 C13 C12 . . . . 164.5(2) ?
C3 C4 C13 C12 . . . . 31.0(3) ?
O3 C12 C13 C4 . . . . 177.0(3) ?
C2 C12 C13 C4 . . . . -2.5(3) ?
C18 C3 C14 C15 . . . . 74.1(3) ?
C4 C3 C14 C15 . . . . -55.2(3) ?
C2 C3 C14 C15 . . . . -164.5(3) ?
C3 C14 C15 C16 . . . . 56.1(4) ?
C14 C15 C16 C17 . . . . 175.2(3) ?
C14 C15 C16 C5 . . . . -55.9(4) ?
C19 C5 C16 C17 . . . . 54.3(3) ?
C4 C5 C16 C17 . . . . 178.0(3) ?
C6 C5 C16 C17 . . . . -62.5(3) ?
C19 C5 C16 C15 . . . . -72.4(3) ?
C4 C5 C16 C15 . . . . 51.2(3) ?
C6 C5 C16 C15 . . . . 170.7(2) ?
C20 C21 C22 C31 . . . . -77.7(4) ?
C35 C21 C22 C31 . . . . 155.4(2) ?
C20 C21 C22 C37 . . . . 45.9(4) ?
C35 C21 C22 C37 . . . . -81.0(3) ?
C20 C21 C22 C23 . . . . 167.3(3) ?
C35 C21 C22 C23 . . . . 40.4(3) ?
C31 C22 C23 C36 . . . . -167.3(2) ?
C37 C22 C23 C36 . . . . 69.2(3) ?
C21 C22 C23 C36 . . . . -46.7(3) ?
C31 C22 C23 C24 . . . . 58.1(3) ?
C37 C22 C23 C24 . . . . -65.4(3) ?
C21 C22 C23 C24 . . . . 178.6(2) ?
C36 C23 C24 C38 . . . . -58.7(3) ?
C22 C23 C24 C38 . . . . 68.6(3) ?
C36 C23 C24 C33 . . . . 178.3(2) ?
C22 C23 C24 C33 . . . . -54.4(3) ?
C36 C23 C24 C25 . . . . 58.7(3) ?
C22 C23 C24 C25 . . . . -174.0(2) ?
C38 C24 C25 C26 . . . . -176.4(2) ?
C23 C24 C25 C26 . . . . 61.3(3) ?
C33 C24 C25 C26 . . . . -56.0(3) ?
C24 C25 C26 O8 . . . . -76.3(3) ?
C24 C25 C26 C27 . . . . 157.6(2) ?
O8 C26 C27 C28 . . . . 5.4(4) ?
C25 C26 C27 C28 . . . . 132.7(3) ?
O8 C26 C27 C30 . . . . -179.7(2) ?
C25 C26 C27 C30 . . . . -52.4(3) ?
C26 C27 C28 C29 . . . . 173.1(3) ?
C30 C27 C28 C29 . . . . -2.3(4) ?
C30 O7 C29 O6 . . . . 180.0(4) ?
C30 O7 C29 C28 . . . . 1.4(4) ?
C27 C28 C29 O6 . . . . -177.8(4) ?
C27 C28 C29 O7 . . . . 0.6(4) ?
C29 O7 C30 O10 . . . . -120.3(3) ?
C29 O7 C30 C27 . . . . -2.6(3) ?
C28 C27 C30 O10 . . . . 121.6(3) ?
C26 C27 C30 O10 . . . . -54.2(3) ?
C28 C27 C30 O7 . . . . 3.0(3) ?
C26 C27 C30 O7 . . . . -172.8(3) ?
C37 C22 C31 C32 . . . . 72.6(3) ?
C23 C22 C31 C32 . . . . -54.3(3) ?
C21 C22 C31 C32 . . . . -164.5(2) ?
C22 C31 C32 C33 . . . . 55.6(3) ?
C31 C32 C33 C34 . . . . 178.2(3) ?
C31 C32 C33 C24 . . . . -53.4(3) ?
C38 C24 C33 C34 . . . . 50.6(3) ?
C23 C24 C33 C34 . . . . 174.8(2) ?
C25 C24 C33 C34 . . . . -66.0(3) ?
C38 C24 C33 C32 . . . . -75.1(3) ?
C23 C24 C33 C32 . . . . 49.1(3) ?
C25 C24 C33 C32 . . . . 168.4(2) ?
C20 C21 C35 O9 . . . . 27.5(4) ?
C22 C21 C35 O9 . . . . 158.4(3) ?
C20 C21 C35 C36 . . . . -151.8(3) ?
C22 C21 C35 C36 . . . . -20.9(3) ?
O9 C35 C36 C23 . . . . 172.7(3) ?
C21 C35 C36 C23 . . . . -7.9(3) ?
C24 C23 C36 C35 . . . . 167.5(2) ?
C22 C23 C36 C35 . . . . 34.0(3) ?
